data_2002523
loop_
_publ_author_name
'Neubacher, M'
'Mueller-Buschbaum, Hk'

_publ_section_title
;
Ein Halogenooxoruthenat (IV, V): Ba6 Ru2.5 Mn0.5 O12 Cl2 mit neuem
Strukturtyp
;
_journal_name_full
;
Zeitschrift fuer Anorganische und Allgemeine Chemie
;
_journal_page_first 143
_journal_page_last 147
_journal_paper_doi 10.1002/zaac.19916020115
_journal_volume 602
_journal_year 1991
_chemical_formula_structural 'Ba6 Ru2.5 Mn0.5 O12 Cl2'
_chemical_formula_sum 'Ba6 Cl2 Mn0.5 O12 Ru2.5'
_chemical_name_systematic
;
Barium ruthenium(IV) ruthenium(V) manganese(IV) oxide chloride
(6/0.5/2/0.5/12/2)
;
_space_group_IT_number 164
_symmetry_cell_setting trigonal
_symmetry_Int_Tables_number 164
_symmetry_space_group_name_Hall '-P 3 2"'
_symmetry_space_group_name_H-M 'P -3 m 1'
_cell_angle_alpha 90
_cell_angle_beta 90
_cell_angle_gamma 120
_cell_formula_units_Z 1
_cell_length_a 5.7991(6)
_cell_length_b 5.7991(6)
_cell_length_c 14.853(2)
_cell_volume 432.6
_refine_ls_R_factor_all 0.063
_cod_original_formula_sum 'Ba6 Cl2 Mn.5 O12 Ru2.5'
_cod_database_code 2002523

loop_
_symmetry_equiv_pos_as_xyz
x,y,z
-y,x-y,z
y-x,-x,z
-y,-x,z
x,x-y,z
y-x,y,z
-x,-y,-z
y,y-x,-z
x-y,x,-z
y,x,-z
-x,y-x,-z
x-y,-y,-z

loop_
_atom_site_aniso_label
_atom_site_aniso_U_11
_atom_site_aniso_U_12
_atom_site_aniso_U_13
_atom_site_aniso_U_22
_atom_site_aniso_U_23
_atom_site_aniso_U_33
Ba1 0.0144(9) 0.0072(4) 0. 0.0144(9) 0. 0.012(1)
Ba2 0.0155(9) 0.0078(4) 0. 0.0155(9) 0. 0.014(1)
Ba3 0.033(1) 0.0163(7) 0. 0.033(1) 0. 0.012(1)
Ru1 0.010(1) 0.0048(5) 0. 0.010(1) 0. 0.010(1)
Ru2 0.012(2) 0.006(1) 0. 0.012(2) 0. 0.015(3)
Mn1 0.012(2) 0.006(1) 0. 0.012(2) 0. 0.015(3)
Cl1 0.010(1) 0.051(6) 0. 0.010(1) 0. 0.014(7)

loop_
_atom_site_label
_atom_site_type_symbol
_atom_site_symmetry_multiplicity
_atom_site_Wyckoff_symbol
_atom_site_fract_x
_atom_site_fract_y
_atom_site_fract_z
_atom_site_occupancy
_atom_site_attached_hydrogens
_atom_site_calc_flag
Ba1 Ba2+ 2 d 0.6667 0.3333 0.9235(2) 1. 0 d
Ba2 Ba2+ 2 d 0.6667 0.3333 0.2141(2) 1. 0 d
Ba3 Ba2+ 2 d 0.6667 0.3333 0.6259(3) 1. 0 d
Ru1 Ru5+ 2 c 0. 0. 0.1771(3) 1. 0 d
Ru2 Ru4+ 1 a 0. 0. 0. 0.5 0 d
Mn1 Mn4+ 1 a 0. 0. 0. 0.5 0 d
Cl1 Cl1- 2 d 0.6667 0.3333 0.417(1) 1. 0 d
O1 O2- 6 i 0.163(2) -0.163(2) 0.239(1) 1. 0 d
O2 O2- 6 i 0.152(2) -0.152(2) 0.918(1) 1. 0 d

loop_
_atom_type_symbol
_atom_type_oxidation_number
Ba2+ 2.000
Ru5+ 5.000
Ru4+ 4.000
Mn4+ 4.000
Cl1- -1.000
O2- -2.000
